data_7056540
loop_
_publ_author_name
'Matyuska, Ferenc'
'Nagy, Nora V.'
'Benyei, Attila'
'Gajda, Tam\'as'

_publ_section_title
;
 Control of structure, stability and catechol oxidase activity of
 copper(II) complexes by the denticity of tripodal platforms
;
_journal_name_full 'New J. Chem.'
_journal_paper_doi 10.1039/C7NJ02013A
_journal_year 2017
_chemical_absolute_configuration unk
_chemical_formula_moiety '2(C18 H33 N10), 6(Cl), 4(H2 O)'
_chemical_formula_sum 'C36 H74 Cl6 N20 O4'
_chemical_formula_weight 1063.85
_space_group_IT_number 197
_symmetry_cell_setting cubic
_symmetry_space_group_name_Hall 'I 2 2 3'
_symmetry_space_group_name_H-M 'I 2 3'
_atom_sites_solution_hydrogens mixed
_atom_sites_solution_primary direct
_atom_sites_solution_secondary direct
_audit_creation_date 2017-05-04T12:12:03-00:00
_audit_creation_method 'WinGX routine CIF_UPDATE'
_audit_update_record
;
2017-06-02 deposited with the CCDC.
2017-08-21 downloaded from the CCDC.
;
_cell_angle_alpha 90
_cell_angle_beta 90
_cell_angle_gamma 90
_cell_formula_units_Z 4
_cell_length_a 18.125(2)
_cell_length_b 18.125(2)
_cell_length_c 18.125(3)
_cell_measurement_reflns_used 25
_cell_measurement_temperature 298(2)
_cell_measurement_theta_max 14.49
_cell_measurement_theta_min 6.54
_cell_volume 5954.3(14)
_computing_cell_refinement 'MACH3/PC (Enraf Nonius, 1994)'
_computing_data_collection 'MACH3/PC(Enraf Nonius,1994)'
_computing_data_reduction 'XCAD4 (Harms & Wocadlo, 1995)'
_computing_molecular_graphics 'ORTEP-3 for Windows (Farrugia, 2012)'
_computing_publication_material 'WinGX publication routines (Farrugia, 2012)'
_computing_structure_refinement 'SHELXL-2016/4 (Sheldrick, 2016)'
_computing_structure_solution 'SIR-2014 (Burla et al., 2014)'
_diffrn_ambient_temperature 298(2)
_diffrn_measured_fraction_theta_full 0.967
_diffrn_measured_fraction_theta_max 0.967
_diffrn_measurement_device_type 'Enraf Nonius MACH3'
_diffrn_measurement_method 'non-profiled \w/2\t scans'
_diffrn_radiation_monochromator graphite
_diffrn_radiation_type MoK\a
_diffrn_radiation_wavelength 0.71073
_diffrn_reflns_av_R_equivalents 0.0928
_diffrn_reflns_Laue_measured_fraction_full 0.967
_diffrn_reflns_Laue_measured_fraction_max 0.967
_diffrn_reflns_limit_h_max 21
_diffrn_reflns_limit_h_min -2
_diffrn_reflns_limit_k_max 21
_diffrn_reflns_limit_k_min -8
_diffrn_reflns_limit_l_max 21
_diffrn_reflns_limit_l_min 0
_diffrn_reflns_number 3204
_diffrn_reflns_point_group_measured_fraction_full 0.535
_diffrn_reflns_point_group_measured_fraction_max 0.535
_diffrn_reflns_theta_full 25.242
_diffrn_reflns_theta_max 25.268
_diffrn_reflns_theta_min 3.555
_diffrn_source 'Enraf Nonius FR590'
_diffrn_standards_decay_% -38
_diffrn_standards_interval_count 352
_diffrn_standards_interval_time 126
_diffrn_standards_number 3
_exptl_absorpt_coefficient_mu 0.339
_exptl_absorpt_correction_T_max 0.9909
_exptl_absorpt_correction_T_min 0.5263
_exptl_absorpt_correction_type psi-scan
_exptl_absorpt_process_details
;
North A.C.T., Phillips D.C. & Mathews F.S. (1968) Acta. Cryst. A24, 351
Number of psi-scan sets used was   2
Theta correction was applied.
Averaged transmission function was used.
Fourier smoothing - Window value   5
;
_exptl_crystal_colour colourless
_exptl_crystal_density_diffrn 1.187
_exptl_crystal_density_method 'not measured'
_exptl_crystal_description block
_exptl_crystal_F_000 2256
_exptl_crystal_size_max 0.32
_exptl_crystal_size_mid 0.3
_exptl_crystal_size_min 0.25
_refine_diff_density_max 0.525
_refine_diff_density_min -0.306
_refine_diff_density_rms 0.08
_refine_ls_abs_structure_details
;
 Classical Flack method preferred over Parsons because
 only 3 suitable Friedel pairs available.
;
_refine_ls_abs_structure_Flack 0.3(3)
_refine_ls_extinction_coef 0.007(3)
_refine_ls_extinction_method 'SHELXL-2016/4 (Sheldrick 2016)'
_refine_ls_goodness_of_fit_ref 1.041
_refine_ls_hydrogen_treatment mixed
_refine_ls_matrix_type full
_refine_ls_number_constraints 0
_refine_ls_number_parameters 118
_refine_ls_number_reflns 977
_refine_ls_number_restraints 7
_refine_ls_restrained_S_all 1.101
_refine_ls_R_factor_all 0.0984
_refine_ls_R_factor_gt 0.0878
_refine_ls_shift/su_max 0.491
_refine_ls_shift/su_mean 0.034
_refine_ls_structure_factor_coef Fsqd
_refine_ls_weighting_details 'w=1/[\s^2^(Fo^2^)+(0.1529P)^2^+3.5605P] where P=(Fo^2^+2Fc^2^)/3'
_refine_ls_weighting_scheme calc
_refine_ls_wR_factor_ref 0.2403
_reflns_number_gt 803
_reflns_number_total 977
_reflns_threshold_expression 'I > 2\s(I)'
_cod_data_source_file c7nj02013a2.cif
_cod_data_source_block trenpyz
_cod_original_cell_volume 5954(2)
_cod_database_code 7056540
_publcif_datablock.id {91d76ad0-7f01-4f26-8b27-483cf088f7da}

_shelx_space_group_comment
;
The symmetry employed for this shelxl refinement is uniquely defined
by the following loop, which should always be used as a source of
symmetry information in preference to the above space-group names.
They are only intended as comments.
;

loop_
_space_group_symop_operation_xyz
'x, y, z'
'-x, -y, z'
'x, -y, -z'
'-x, y, -z'
'z, x, y'
'y, z, x'
'-z, -x, y'
'-y, z, -x'
'z, -x, -y'
'-y, -z, x'
'-z, x, -y'
'y, -z, -x'
'x+1/2, y+1/2, z+1/2'
'-x+1/2, -y+1/2, z+1/2'
'x+1/2, -y+1/2, -z+1/2'
'-x+1/2, y+1/2, -z+1/2'
'z+1/2, x+1/2, y+1/2'
'y+1/2, z+1/2, x+1/2'
'-z+1/2, -x+1/2, y+1/2'
'-y+1/2, z+1/2, -x+1/2'
'z+1/2, -x+1/2, -y+1/2'
'-y+1/2, -z+1/2, x+1/2'
'-z+1/2, x+1/2, -y+1/2'
'y+1/2, -z+1/2, -x+1/2'

loop_
_atom_site_label
_atom_site_fract_x
_atom_site_fract_y
_atom_site_fract_z
_atom_site_U_iso_or_equiv
_atom_site_adp_type
_atom_site_calc_flag
_atom_site_occupancy
_atom_site_type_symbol
C2 0.1746(4) 0.2372(5) 0.2828(5) 0.063(2) Uani d 1 C
H2C 0.150254 0.194562 0.261368 0.076 Uiso calc 1 H
H2D 0.144337 0.280056 0.272362 0.076 Uiso calc 1 H
C3 0.1790(5) 0.2269(4) 0.3650(4) 0.064(2) Uani d 1 C
H3A 0.13137 0.210719 0.383245 0.077 Uiso calc 1 H
H3B 0.214704 0.188576 0.376015 0.077 Uiso calc 1 H
C5 0.2069(6) 0.2863(5) 0.4858(4) 0.069(2) Uani d 1 C
H5A 0.164657 0.258903 0.50388 0.083 Uiso calc 1 H
H5B 0.250826 0.257726 0.49688 0.083 Uiso calc 1 H
C13 0.2111(6) 0.3569(4) 0.5246(4) 0.063(2) Uani d 1 C
C14 0.2734(6) 0.3986(6) 0.5435(5) 0.076(2) Uani d 1 C
H14 0.32234 0.386047 0.534696 0.091 Uiso calc 1 H
C15 0.2491(8) 0.4594(6) 0.5765(5) 0.082(3) Uani d 1 C
H11 0.277389 0.498632 0.593661 0.098 Uiso calc 1 H
N1 0.2468(3) 0.2468(3) 0.2468(3) 0.051(2) Uani d 1 N
N4 0.2003(4) 0.2947(4) 0.4030(3) 0.0560(16) Uani d 1 N
H4A 0.167031 0.329471 0.393279 0.067 Uiso calc 1 H
H4B 0.243458 0.309984 0.385186 0.067 Uiso calc 1 H
N11 0.1754(6) 0.4526(4) 0.5799(4) 0.087(3) Uani d 1 N
H11A 0.147298 0.484235 0.601418 0.105 Uiso calc 1 H
N12 0.1504(5) 0.3923(5) 0.5468(4) 0.080(2) Uani d 1 N
O1W 0 0.4011(7) 0.5 0.089(3) Uani d 1 O
O2W 0 0.2705(14) 0.5 0.17(3) Uani d 0.3333 O
CL1 0.35965(9) 0.35965(9) 0.35965(9) 0.0570(9) Uani d 1 Cl
CL2 0.0919(3) 0.41295(19) 0.3452(2) 0.0976(16) Uani d 0.6667 Cl
H1A 0 0.4486(13) 0.5 0.117 Uiso d 1 H
H1B 0.027(9) 0.367(3) 0.519(13) 0.117 Uiso d 0.5 H
H2A -0.04(2) 0.24(4) 0.52(3) 0.117 Uiso d 0.1667 H
H2B 0.04(2) 0.25(3) 0.48(4) 0.117 Uiso d 0.1667 H

loop_
_atom_site_aniso_label
_atom_site_aniso_U_11
_atom_site_aniso_U_22
_atom_site_aniso_U_33
_atom_site_aniso_U_12
_atom_site_aniso_U_13
_atom_site_aniso_U_23
C2 0.050(4) 0.066(5) 0.074(5) -0.012(3) 0.000(4) -0.020(4)
C3 0.078(5) 0.061(4) 0.053(4) -0.025(4) 0.009(4) -0.008(4)
C5 0.091(6) 0.070(5) 0.045(4) -0.010(5) 0.008(4) 0.014(3)
C13 0.091(6) 0.058(4) 0.039(3) -0.003(4) -0.010(3) 0.000(3)
C14 0.087(6) 0.088(6) 0.054(4) -0.001(5) -0.003(4) -0.006(4)
C15 0.117(8) 0.072(5) 0.057(5) -0.007(6) 0.001(6) 0.001(4)
N1 0.051(2) 0.051(2) 0.051(2) -0.007(2) -0.007(2) -0.007(2)
N4 0.059(3) 0.055(3) 0.054(3) -0.005(3) 0.008(3) -0.003(3)
N11 0.142(9) 0.066(4) 0.054(4) 0.027(5) 0.014(5) -0.004(3)
N12 0.098(6) 0.074(5) 0.068(4) 0.001(4) 0.023(4) -0.010(4)
O1W 0.059(5) 0.104(7) 0.105(7) 0 -0.009(5) 0
O2W 0.18(4) 0.034(13) 0.30(6) 0 -0.19(5) 0
CL1 0.0570(9) 0.0570(9) 0.0570(9) -0.0066(7) -0.0066(7) -0.0066(7)
CL2 0.119(3) 0.0639(19) 0.110(3) 0.0382(19) -0.073(2) -0.0396(18)

loop_
_atom_type_symbol
_atom_type_description
_atom_type_scat_dispersion_real
_atom_type_scat_dispersion_imag
_atom_type_scat_source
C C 0.0033 0.0016 'International Tables Vol C Tables 4.2.6.8 and 6.1.1.4'
H H 0 0 'International Tables Vol C Tables 4.2.6.8 and 6.1.1.4'
N N 0.0061 0.0033 'International Tables Vol C Tables 4.2.6.8 and 6.1.1.4'
O O 0.0106 0.006 'International Tables Vol C Tables 4.2.6.8 and 6.1.1.4'
Cl Cl 0.1484 0.1585 'International Tables Vol C Tables 4.2.6.8 and 6.1.1.4'

loop_
_geom_angle_atom_site_label_1
_geom_angle_atom_site_label_2
_geom_angle_atom_site_label_3
_geom_angle
_geom_angle_site_symmetry_1
_geom_angle_site_symmetry_3
N1 C2 C3 114.0(7) . .
N1 C2 H2C 108.8 . .
C3 C2 H2C 108.8 . .
N1 C2 H2D 108.8 . .
C3 C2 H2D 108.8 . .
H2C C2 H2D 107.7 . .
N4 C3 C2 112.2(6) . .
N4 C3 H3A 109.2 . .
C2 C3 H3A 109.2 . .
N4 C3 H3B 109.2 . .
C2 C3 H3B 109.2 . .
H3A C3 H3B 107.9 . .
C13 C5 N4 113.1(7) . .
C13 C5 H5A 109 . .
N4 C5 H5A 109 . .
C13 C5 H5B 108.9 . .
N4 C5 H5B 108.9 . .
H5A C5 H5B 107.8 . .
N12 C13 C14 109.3(7) . .
N12 C13 C5 121.6(9) . .
C14 C13 C5 129.1(10) . .
C15 C14 C13 106.9(10) . .
C15 C14 H14 126.6 . .
C13 C14 H14 126.6 . .
C14 C15 N11 105.9(9) . .
C14 C15 H11 127.1 . .
N11 C15 H11 127 . .
C2 N1 C2 109.9(5) 6 5
C2 N1 C2 109.9(5) 6 .
C2 N1 C2 109.9(5) 5 .
C3 N4 C5 113.8(6) . .
C3 N4 H4A 108.8 . .
C5 N4 H4A 108.8 . .
C3 N4 H4B 108.8 . .
C5 N4 H4B 108.8 . .
H4A N4 H4B 107.7 . .
N12 N11 C15 113.3(9) . .
N12 N11 H11A 123.4 . .
C15 N11 H11A 123.4 . .
N11 N12 C13 104.5(8) . .
H1A O1W H1B 136(6) . .
H2A O2W H2B 121(10) . .

loop_
_geom_bond_atom_site_label_1
_geom_bond_atom_site_label_2
_geom_bond_site_symmetry_2
_geom_bond_distance
C2 N1 . 1.472(9)
C2 C3 . 1.504(12)
C2 H2C . 0.97
C2 H2D . 0.97
C3 N4 . 1.462(10)
C3 H3A . 0.97
C3 H3B . 0.97
C5 C13 . 1.463(12)
C5 N4 . 1.512(10)
C5 H5A . 0.97
C5 H5B . 0.97
C13 N12 . 1.336(13)
C13 C14 . 1.401(14)
C14 C15 . 1.329(15)
C14 H14 . 0.93
C15 N11 . 1.343(15)
C15 H11 . 0.93
N1 C2 6 1.472(9)
N1 C2 5 1.472(9)
N4 H4A . 0.89
N4 H4B . 0.89
N11 N12 . 1.327(12)
N11 H11A . 0.86
O1W H1A . 0.86(2)
O1W H1B . 0.86(2)
O2W H2A . 1.0(2)
O2W H2B . 0.96(17)

loop_
_geom_hbond_atom_site_label_D
_geom_hbond_atom_site_label_H
_geom_hbond_atom_site_label_A
_geom_hbond_distance_DH
_geom_hbond_distance_HA
_geom_hbond_distance_DA
_geom_hbond_angle_DHA
_geom_hbond_site_symmetry_A
C2 H2D CL2 0.97 2.91 3.699(9) 139.6 .
C5 H5A CL2_$1 0.97 2.84 3.755(9) 157 22
N4 H4A CL2 0.89 2.21 3.091(7) 168.1 .
N4 H4B CL1 0.89 2.34 3.216(7) 169.5 .
N11 H11A CL2_$2 0.86 2.33 3.173(9) 167.8 3_566
O1W H1B N12 0.86(2) 2.34(13) 2.859(9) 119(11) .
O1W H1B O2W 0.86(2) 1.84(8) 2.37(3) 118(8) .

loop_
_geom_torsion_atom_site_label_1
_geom_torsion_atom_site_label_2
_geom_torsion_atom_site_label_3
_geom_torsion_atom_site_label_4
_geom_torsion
_geom_torsion_site_symmetry_4
N1 C2 C3 N4 70.7(9) .
N4 C5 C13 N12 88.4(10) .
N4 C5 C13 C14 -90.3(11) .
N12 C13 C14 C15 -0.6(10) .
C5 C13 C14 C15 178.3(8) .
C13 C14 C15 N11 2.5(10) .
C3 C2 N1 C2 -159.2(8) 6
C3 C2 N1 C2 79.6(11) 5
C2 C3 N4 C5 -178.8(8) .
C13 C5 N4 C3 -166.5(8) .
C14 C15 N11 N12 -3.8(11) .
C15 N11 N12 C13 3.4(10) .
C14 C13 N12 N11 -1.6(9) .
C5 C13 N12 N11 179.4(7) .

loop_
_publcif_info_exptl_table_extra_item
sin_theta_over_lambda_max
